data_2105776
loop_
_publ_author_name
'Lieffrig, Julien'
'Jeannin, Olivier'
'Vacher, Antoine'
'Lorcy, Dominique'
'Auban-Senzier, Pascale'
'Fourmigu\'e, Marc'

_publ_section_title
;
 C---I&#x00B7;&#x00B7;&#x00B7;NC halogen bonding in two polymorphs of the
 mixed-valence 2:1 charge-transfer salt (EDT-TTF-I~2~)~2~(TCNQF~4~), with
 segregated <i>versus</i> alternated stacks
;
_journal_coeditor_code BI5028
_journal_issue 1
_journal_name_full 'Acta Crystallographica Section B'
_journal_page_first 141
_journal_page_last 148
_journal_paper_doi 10.1107/S2052520613032629
_journal_volume 70
_journal_year 2014
_chemical_formula_moiety 'C12 H8 I2 N2 S6'
_chemical_formula_sum 'C12 H8 I2 N2 S6'
_chemical_formula_weight 626.36
_space_group_IT_number 61
_symmetry_cell_setting orthorhombic
_symmetry_space_group_name_Hall '-P 2ac 2ab'
_symmetry_space_group_name_H-M 'P b c a'
_atom_sites_solution_hydrogens geom
_atom_sites_solution_primary direct
_atom_sites_solution_secondary difmap
_audit_creation_method SHELXL-97
_cell_angle_alpha 90.00
_cell_angle_beta 90.00
_cell_angle_gamma 90.00
_cell_formula_units_Z 8
_cell_length_a 14.6070(4)
_cell_length_b 12.0315(3)
_cell_length_c 20.9654(7)
_cell_measurement_reflns_used 5889
_cell_measurement_temperature 100(2)
_cell_measurement_theta_max 27.37
_cell_measurement_theta_min 3.26
_cell_volume 3684.55(18)
_computing_cell_refinement 'SAINT (Bruker, 2003)'
_computing_data_collection 'APEX2 (Bruker, 2005)'
_computing_data_reduction SAINT
_computing_molecular_graphics 'DIAMOND (Brandenburg & Brendt, 2001)'
_computing_publication_material 'WinGX (Farrugia, 2012)'
_computing_structure_refinement 'SHELXL97 (Sheldrick, 2008)'
_computing_structure_solution 'SIR-97 (Altomare et al., 1999)'
_diffrn_ambient_temperature 100(2)
_diffrn_measured_fraction_theta_full 0.996
_diffrn_measured_fraction_theta_max 0.996
_diffrn_measurement_device_type 'Bruker APEX-II CCD'
_diffrn_measurement_method '\w scans'
_diffrn_radiation_monochromator graphite
_diffrn_radiation_source 'fine-focus sealed tube'
_diffrn_radiation_type MoK\a
_diffrn_radiation_wavelength 0.71073
_diffrn_reflns_av_R_equivalents 0.0374
_diffrn_reflns_limit_h_max 18
_diffrn_reflns_limit_h_min -18
_diffrn_reflns_limit_k_max 13
_diffrn_reflns_limit_k_min -15
_diffrn_reflns_limit_l_max 16
_diffrn_reflns_limit_l_min -27
_diffrn_reflns_number 15787
_diffrn_reflns_theta_full 27.48
_diffrn_reflns_theta_max 27.48
_diffrn_reflns_theta_min 3.4
_diffrn_standards_number 0
_exptl_absorpt_coefficient_mu 4.089
_exptl_absorpt_correction_T_max 0.520
_exptl_absorpt_correction_T_min 0.353
_exptl_absorpt_correction_type multi-scan
_exptl_absorpt_process_details 'SADABS (Bruker, 2003)'
_exptl_crystal_colour orange
_exptl_crystal_density_diffrn 2.258
_exptl_crystal_density_method 'not measured'
_exptl_crystal_description prism
_exptl_crystal_F_000 2368
_exptl_crystal_size_max 0.28
_exptl_crystal_size_mid 0.19
_exptl_crystal_size_min 0.16
_refine_diff_density_max 1.167
_refine_diff_density_min -1.174
_refine_ls_extinction_method none
_refine_ls_goodness_of_fit_ref 1.072
_refine_ls_hydrogen_treatment constr
_refine_ls_matrix_type full
_refine_ls_number_parameters 199
_refine_ls_number_reflns 4208
_refine_ls_number_restraints 0
_refine_ls_restrained_S_all 1.072
_refine_ls_R_factor_all 0.0386
_refine_ls_R_factor_gt 0.0301
_refine_ls_shift/su_max 0.001
_refine_ls_shift/su_mean 0.000
_refine_ls_structure_factor_coef Fsqd
_refine_ls_weighting_details 'calc w=1/[\s^2^(Fo^2^)+(0.0222P)^2^+2.9001P] where P=(Fo^2^+2Fc^2^)/3'
_refine_ls_weighting_scheme calc
_refine_ls_wR_factor_gt 0.0595
_refine_ls_wR_factor_ref 0.0625
_reflns_number_gt 3600
_reflns_number_total 4208
_reflns_threshold_expression I>2\s(I)
_cod_data_source_file bi5028sup1.cif
_cod_data_source_block NCCH22S2TTFI2
_cod_database_code 2105776

loop_
_symmetry_equiv_pos_as_xyz
'x, y, z'
'-x, y+1/2, -z+1/2'
'x+1/2, -y+1/2, -z'
'-x+1/2, -y, z+1/2'
'-x, -y, -z'
'x, -y-1/2, z-1/2'
'-x-1/2, y-1/2, z'
'x-1/2, y, -z-1/2'

loop_
_atom_site_type_symbol
_atom_site_label
_atom_site_fract_x
_atom_site_fract_y
_atom_site_fract_z
_atom_site_U_iso_or_equiv
_atom_site_adp_type
_atom_site_calc_flag
_atom_site_refinement_flags
_atom_site_occupancy
_atom_site_symmetry_multiplicity
I I1 0.200427(14) 0.272589(18) 0.492671(12) 0.01592(7) Uani d . 1 1
I I2 0.378402(15) 0.054808(18) 0.460938(13) 0.01896(8) Uani d . 1 1
S S1 0.36195(6) 0.44142(7) 0.44370(5) 0.0170(2) Uani d . 1 1
S S2 0.50198(5) 0.26785(7) 0.41888(5) 0.0164(2) Uani d . 1 1
S S3 0.51071(5) 0.63211(7) 0.40735(5) 0.0166(2) Uani d . 1 1
S S4 0.64904(6) 0.45850(7) 0.38103(5) 0.0175(2) Uani d . 1 1
S S5 0.63225(6) 0.81815(7) 0.36206(5) 0.0184(2) Uani d . 1 1
S S6 0.78970(5) 0.62023(7) 0.33396(5) 0.0163(2) Uani d . 1 1
C C1 0.3315(2) 0.3024(3) 0.45773(18) 0.0153(8) Uani d . 1 1
C C2 0.3944(2) 0.2247(3) 0.44696(19) 0.0154(8) Uani d . 1 1
C C3 0.4749(2) 0.4105(3) 0.41963(18) 0.0140(8) Uani d . 1 1
C C4 0.5359(2) 0.4889(3) 0.40355(18) 0.0150(8) Uani d . 1 1
C C5 0.6142(2) 0.6752(3) 0.37192(18) 0.0140(7) Uani d . 1 1
C C6 0.6777(2) 0.5965(3) 0.36047(18) 0.0140(7) Uani d . 1 1
C C7A 0.5239(2) 0.8666(3) 0.33014(19) 0.0187(8) Uani d . 1 1
H H7A1 0.4738 0.8325 0.3552 0.022 Uiso calc R 1 1
H H7A2 0.5203 0.9480 0.3363 0.022 Uiso calc R 1 1
C C8A 0.5078(3) 0.8411(3) 0.2594(2) 0.0241(9) Uani d . 1 1
H H8A1 0.4498 0.8764 0.2457 0.029 Uiso calc R 1 1
H H8A2 0.5580 0.8743 0.2340 0.029 Uiso calc R 1 1
C C9A 0.5032(2) 0.7213(3) 0.24578(19) 0.0187(8) Uani d . 1 1
N N10A 0.5019(2) 0.6285(3) 0.23563(17) 0.0246(8) Uani d . 1 1
C C7B 0.7894(2) 0.5462(3) 0.25845(19) 0.0187(8) Uani d . 1 1
H H7B1 0.8534 0.5377 0.2437 0.022 Uiso calc R 1 1
H H7B2 0.7642 0.4708 0.2655 0.022 Uiso calc R 1 1
C C8B 0.7343(2) 0.6027(3) 0.2059(2) 0.0234(9) Uani d . 1 1
H H8B1 0.7408 0.5597 0.1659 0.028 Uiso calc R 1 1
H H8B2 0.6687 0.6026 0.2179 0.028 Uiso calc R 1 1
C C9B 0.7642(3) 0.7178(4) 0.1947(2) 0.0267(9) Uani d . 1 1
N N10B 0.7884(3) 0.8066(3) 0.18646(19) 0.0380(10) Uani d . 1 1

loop_
_atom_site_aniso_label
_atom_site_aniso_U_11
_atom_site_aniso_U_22
_atom_site_aniso_U_33
_atom_site_aniso_U_12
_atom_site_aniso_U_13
_atom_site_aniso_U_23
I1 0.01048(11) 0.01484(12) 0.02243(15) -0.00136(8) 0.00074(9) 0.00340(11)
I2 0.01606(12) 0.01279(12) 0.02804(17) 0.00007(8) -0.00321(10) 0.00138(11)
S1 0.0111(4) 0.0131(4) 0.0268(6) -0.0001(3) 0.0038(4) 0.0027(4)
S2 0.0108(4) 0.0155(4) 0.0230(6) 0.0006(3) 0.0012(4) 0.0003(4)
S3 0.0121(4) 0.0147(4) 0.0231(6) 0.0008(3) 0.0031(4) 0.0036(4)
S4 0.0118(4) 0.0149(4) 0.0259(6) 0.0007(3) 0.0039(4) 0.0052(4)
S5 0.0170(4) 0.0143(4) 0.0238(6) -0.0039(3) -0.0029(4) 0.0023(4)
S6 0.0104(4) 0.0202(4) 0.0183(5) -0.0037(3) 0.0009(4) 0.0008(4)
C1 0.0106(15) 0.0189(18) 0.016(2) -0.0025(13) 0.0010(15) 0.0026(17)
C2 0.0126(15) 0.0132(17) 0.021(2) -0.0025(13) -0.0024(15) -0.0010(16)
C3 0.0115(15) 0.0137(16) 0.017(2) 0.0010(12) 0.0038(15) 0.0012(16)
C4 0.0114(15) 0.0163(17) 0.017(2) 0.0040(13) -0.0009(15) -0.0018(17)
C5 0.0131(15) 0.0179(17) 0.0109(19) -0.0044(13) -0.0046(14) 0.0012(16)
C6 0.0094(14) 0.0172(17) 0.015(2) -0.0029(13) -0.0015(15) 0.0028(16)
C7A 0.0192(17) 0.0107(16) 0.026(2) 0.0029(13) -0.0011(17) 0.0030(17)
C8A 0.0255(19) 0.0208(19) 0.026(2) -0.0026(15) -0.0088(18) 0.0061(19)
C9A 0.0146(17) 0.0229(19) 0.019(2) -0.0023(14) -0.0046(16) 0.0021(19)
N10A 0.0165(15) 0.0291(18) 0.028(2) -0.0026(13) -0.0041(15) -0.0043(17)
C7B 0.0165(17) 0.0153(17) 0.024(2) -0.0011(13) 0.0051(16) -0.0005(17)
C8B 0.0190(18) 0.033(2) 0.018(2) -0.0013(16) 0.0006(17) -0.0046(19)
C9B 0.027(2) 0.039(3) 0.014(2) 0.0124(18) -0.0008(18) -0.001(2)
N10B 0.049(2) 0.036(2) 0.029(2) 0.0112(18) 0.0011(19) 0.008(2)

loop_
_atom_type_symbol
_atom_type_description
_atom_type_scat_dispersion_real
_atom_type_scat_dispersion_imag
_atom_type_scat_source
C C 0.0033 0.0016 'International Tables Vol C Tables 4.2.6.8 and 6.1.1.4'
H H 0.0000 0.0000 'International Tables Vol C Tables 4.2.6.8 and 6.1.1.4'
N N 0.0061 0.0033 'International Tables Vol C Tables 4.2.6.8 and 6.1.1.4'
S S 0.1246 0.1234 'International Tables Vol C Tables 4.2.6.8 and 6.1.1.4'
I I -0.4742 1.8119 'International Tables Vol C Tables 4.2.6.8 and 6.1.1.4'

loop_
_geom_angle_atom_site_label_1
_geom_angle_atom_site_label_2
_geom_angle_atom_site_label_3
_geom_angle
C1 S1 C3 94.81(16)
C2 S2 C3 94.82(15)
C5 S3 C4 95.16(16)
C4 S4 C6 95.31(16)
C5 S5 C7A 103.14(15)
C6 S6 C7B 101.21(17)
C2 C1 S1 117.8(3)
C2 C1 I1 125.0(3)
S1 C1 I1 117.15(18)
C1 C2 S2 117.8(3)
C1 C2 I2 126.2(3)
S2 C2 I2 116.01(17)
C4 C3 S2 122.3(3)
C4 C3 S1 123.0(3)
S2 C3 S1 114.70(18)
C3 C4 S4 123.1(3)
C3 C4 S3 122.5(3)
S4 C4 S3 114.31(18)
C6 C5 S5 124.4(3)
C6 C5 S3 117.3(3)
S5 C5 S3 117.9(2)
C5 C6 S6 125.8(3)
C5 C6 S4 117.0(3)
S6 C6 S4 116.87(19)
C8A C7A S5 115.3(3)
C8A C7A H7A1 108.5
S5 C7A H7A1 108.5
C8A C7A H7A2 108.5
S5 C7A H7A2 108.5
H7A1 C7A H7A2 107.5
C9A C8A C7A 113.0(3)
C9A C8A H8A1 109.0
C7A C8A H8A1 109.0
C9A C8A H8A2 109.0
C7A C8A H8A2 109.0
H8A1 C8A H8A2 107.8
N10A C9A C8A 178.3(4)
C8B C7B S6 114.4(2)
C8B C7B H7B1 108.7
S6 C7B H7B1 108.7
C8B C7B H7B2 108.7
S6 C7B H7B2 108.7
H7B1 C7B H7B2 107.6
C9B C8B C7B 112.2(3)
C9B C8B H8B1 109.2
C7B C8B H8B1 109.2
C9B C8B H8B2 109.2
C7B C8B H8B2 109.2
H8B1 C8B H8B2 107.9
N10B C9B C8B 179.1(5)

loop_
_geom_bond_atom_site_label_1
_geom_bond_atom_site_label_2
_geom_bond_distance
I1 C1 2.082(3)
I2 C2 2.078(3)
S1 C1 1.755(4)
S1 C3 1.765(3)
S2 C2 1.757(3)
S2 C3 1.762(3)
S3 C5 1.762(3)
S3 C4 1.763(3)
S4 C4 1.758(3)
S4 C6 1.766(3)
S5 C5 1.752(3)
S5 C7A 1.814(3)
S6 C6 1.752(3)
S6 C7B 1.816(4)
C1 C2 1.330(5)
C3 C4 1.341(5)
C5 C6 1.347(5)
C7A C8A 1.533(5)
C7A H7A1 0.9900
C7A H7A2 0.9900
C8A C9A 1.471(5)
C8A H8A1 0.9900
C8A H8A2 0.9900
C9A N10A 1.137(4)
C7B C8B 1.524(5)
C7B H7B1 0.9900
C7B H7B2 0.9900
C8B C9B 1.472(6)
C8B H8B1 0.9900
C8B H8B2 0.9900
C9B N10B 1.139(5)

loop_
_geom_torsion_atom_site_label_1
_geom_torsion_atom_site_label_2
_geom_torsion_atom_site_label_3
_geom_torsion_atom_site_label_4
_geom_torsion
C3 S1 C1 C2 -0.5(4)
C3 S1 C1 I1 177.8(2)
S1 C1 C2 S2 -0.6(5)
I1 C1 C2 S2 -178.70(19)
S1 C1 C2 I2 178.8(2)
I1 C1 C2 I2 0.7(5)
C3 S2 C2 C1 1.3(4)
C3 S2 C2 I2 -178.1(2)
C2 S2 C3 C4 177.9(3)
C2 S2 C3 S1 -1.6(2)
C1 S1 C3 C4 -178.2(3)
C1 S1 C3 S2 1.4(2)
S2 C3 C4 S4 -0.8(5)
S1 C3 C4 S4 178.7(2)
S2 C3 C4 S3 -177.3(2)
S1 C3 C4 S3 2.2(5)
C6 S4 C4 C3 174.2(3)
C6 S4 C4 S3 -8.9(2)
C5 S3 C4 C3 -173.8(3)
C5 S3 C4 S4 9.4(2)
C7A S5 C5 C6 141.9(3)
C7A S5 C5 S3 -45.4(3)
C4 S3 C5 C6 -6.4(3)
C4 S3 C5 S5 -179.6(2)
S5 C5 C6 S6 0.1(5)
S3 C5 C6 S6 -172.6(2)
S5 C5 C6 S4 173.9(2)
S3 C5 C6 S4 1.1(4)
C7B S6 C6 C5 -118.9(4)
C7B S6 C6 S4 67.4(2)
C4 S4 C6 C5 4.8(3)
C4 S4 C6 S6 179.1(2)
C5 S5 C7A C8A -76.7(3)
S5 C7A C8A C9A 63.6(4)
C6 S6 C7B C8B 72.3(3)
S6 C7B C8B C9B 55.3(4)
